data_2312134
loop_
_publ_author_name
'Gessmann, Renate'
'Garcia-Saez, Isabel'
'Simatos, Georgios'
'Mitraki, Anna'

_publ_section_title
;
 Z-Ala-Ile-OH, a dipeptide building block suitable for the formation of
 orthorhombic microtubes.
;
_journal_coeditor_code OP3019
_journal_issue 7
_journal_name_full 'Acta crystallographica. Section C, Structural chemistry'
_journal_page_first 277
_journal_page_last 282
_journal_paper_doi 10.1107/S2053229623004849
_journal_volume 79
_journal_year 2023
_chemical_formula_iupac 'C17 H24 N2 O5'
_chemical_formula_moiety 'C17 H24 N2 O5'
_chemical_formula_sum 'C17 H24 N2 O5'
_chemical_formula_weight 336.38
_chemical_name_systematic
;
<i>N</i>-[(Benzyloxycarbonyl)alanyl]isoleucine
;
_space_group_crystal_system orthorhombic
_space_group_IT_number 19
_space_group_name_Hall 'P 2ac 2ab'
_space_group_name_H-M_alt 'P 21 21 21'
_atom_sites_solution_hydrogens geom
_atom_sites_solution_primary direct
_audit_creation_method SHELXL-2014
_cell_angle_alpha 90
_cell_angle_beta 90
_cell_angle_gamma 90
_cell_formula_units_Z 4
_cell_length_a 4.8200(10)
_cell_length_b 19.110(4)
_cell_length_c 19.280(4)
_cell_measurement_reflns_used 22019
_cell_measurement_temperature 100(2)
_cell_measurement_theta_max 35.856
_cell_measurement_theta_min 30.524
_cell_volume 1775.9(6)
_computing_data_reduction
;
AIMLESS (Evans & Murshudov, 2013)
;
_computing_molecular_graphics
;
COOT (Emsley <i>et al.</i>, 2010) and
SwissPDBViewer (Guex & Peitsch, 1997)
;
_computing_publication_material
;
CHEMDRAW (Mills, 2006),
ORTEPIII (Burnett & Johnson, 1996),
ORTEP-3 for Windows (Farrugia, 2012) and
POV-RAY (Cason, 2004)
;
_computing_structure_refinement
;
SHELXL2014 (Sheldrick, 2015)
;
_computing_structure_solution
;
SHELXS86 (Sheldrick, 2008)
;
_diffrn_ambient_temperature 100(2)
_diffrn_measured_fraction_theta_full 0.641
_diffrn_measured_fraction_theta_max 0.973
_diffrn_measurement_device_type 'ESRF beamline ID30B'
_diffrn_measurement_method \f-scans
_diffrn_radiation_type synchrotron
_diffrn_radiation_wavelength 0.97625
_diffrn_reflns_av_R_equivalents 0.1535
_diffrn_reflns_av_unetI/netI 0.0647
_diffrn_reflns_limit_h_max 4
_diffrn_reflns_limit_h_min -4
_diffrn_reflns_limit_k_max 19
_diffrn_reflns_limit_k_min -19
_diffrn_reflns_limit_l_max 19
_diffrn_reflns_limit_l_min -19
_diffrn_reflns_number 22019
_diffrn_reflns_theta_full 35.856
_diffrn_reflns_theta_max 30.524
_diffrn_reflns_theta_min 2.061
_diffrn_standards_interval_count 0
_diffrn_standards_interval_time 0
_diffrn_standards_number 0
_exptl_absorpt_coefficient_mu 0.2
_exptl_absorpt_correction_type none
_exptl_crystal_colour colorless
_exptl_crystal_density_diffrn 1.258
_exptl_crystal_description needle
_exptl_crystal_F_000 720
_exptl_crystal_size_max 0.2
_exptl_crystal_size_mid 0.05
_exptl_crystal_size_min 0.05
_refine_diff_density_max 0.295
_refine_diff_density_min -0.283
_refine_ls_extinction_method none
_refine_ls_goodness_of_fit_ref 1.100
_refine_ls_hydrogen_treatment mixed
_refine_ls_matrix_type full
_refine_ls_number_parameters 221
_refine_ls_number_reflns 1887
_refine_ls_number_restraints 0
_refine_ls_restrained_S_all 1.100
_refine_ls_R_factor_all 0.0661
_refine_ls_R_factor_gt 0.0598
_refine_ls_shift/su_max 0.010
_refine_ls_shift/su_mean 0.002
_refine_ls_structure_factor_coef Fsqd
_refine_ls_weighting_details 'w=1/[\s^2^(Fo^2^)+(0.1279P)^2^] where P=(Fo^2^+2Fc^2^)/3'
_refine_ls_weighting_scheme calc
_refine_ls_wR_factor_gt 0.1664
_refine_ls_wR_factor_ref 0.1740
_reflns_number_gt 1663
_reflns_number_total 1887
_reflns_threshold_expression 'I > 2\s(I)'
_cod_data_source_file op3019sup1.cif
_cod_data_source_block I
_cod_database_code 2312134
_shelx_space_group_comment
;
The symmetry employed for this shelxl refinement is uniquely defined
by the following loop, which should always be used as a source of
symmetry information in preference to the above space-group names.
They are only intended as comments.
;
_shelxl_version_number 2.014

loop_
_space_group_symop_operation_xyz
'x, y, z'
'-x+1/2, -y, z+1/2'
'-x, y+1/2, -z+1/2'
'x+1/2, -y+1/2, -z'

loop_
_atom_site_type_symbol
_atom_site_label
_atom_site_fract_x
_atom_site_fract_y
_atom_site_fract_z
_atom_site_U_iso_or_equiv
_atom_site_adp_type
_atom_site_calc_flag
_atom_site_occupancy
_atom_site_disorder_assembly
_atom_site_disorder_group
C C1 1.1233(12) 0.5918(3) 0.0587(3) 0.0519(15) Uani d 1 . .
C C2 0.9734(14) 0.6372(3) 0.0995(4) 0.0656(17) Uani d 1 . .
H H2 1.0076 0.6390 0.1479 0.079 Uiso calc 1 . .
C C3 0.7744(15) 0.6801(3) 0.0708(4) 0.0710(19) Uani d 1 . .
H H3 0.6689 0.7105 0.0995 0.085 Uiso calc 1 . .
C C4 0.7302(15) 0.6785(3) 0.0011(5) 0.080(2) Uani d 1 . .
H H4 0.5918 0.7079 -0.0185 0.096 Uiso calc 1 . .
C C5 0.8833(15) 0.6350(3) -0.0416(4) 0.071(2) Uani d 1 . .
H H5 0.8536 0.6350 -0.0903 0.085 Uiso calc 1 . .
C C6 1.0797(14) 0.5916(3) -0.0124(4) 0.0632(17) Uani d 1 . .
H H6 1.1859 0.5614 -0.0411 0.076 Uiso calc 1 . .
C C7 1.3288(14) 0.5431(3) 0.0910(3) 0.0589(16) Uani d 1 . .
H H71 1.4762 0.5308 0.0574 0.071 Uiso calc 1 . .
H H72 1.4157 0.5650 0.1322 0.071 Uiso calc 1 . .
O O1 1.1711(9) 0.48042(16) 0.11128(19) 0.0534(10) Uani d 1 . .
C C8 1.2966(13) 0.4364(3) 0.1546(3) 0.0450(14) Uani d 1 . .
O O8 1.5388(9) 0.44203(17) 0.1736(2) 0.0510(11) Uani d 1 . .
N N_1 1.1287(9) 0.3844(2) 0.1739(2) 0.0430(12) Uani d 1 . .
H H_1 0.9642 0.3811 0.1544 0.064(17) Uiso calc 1 . .
C CA_1 1.2055(12) 0.3336(3) 0.2251(3) 0.0474(14) Uani d 1 . .
H HA_1 1.4123 0.3292 0.2257 0.057 Uiso calc 1 . .
C CB_1 1.1078(16) 0.3555(3) 0.2972(3) 0.0637(18) Uani d 1 . .
H HB1_1 1.1630 0.3199 0.3311 0.096 Uiso calc 1 . .
H HB2_1 1.1923 0.4004 0.3095 0.096 Uiso calc 1 . .
H HB3_1 0.9053 0.3601 0.2972 0.096 Uiso calc 1 . .
C C_1 1.0810(12) 0.2632(3) 0.2054(3) 0.0429(14) Uani d 1 . .
O O_1 0.8275(9) 0.25860(17) 0.1973(2) 0.0583(11) Uani d 1 . .
N N_2 1.2540(9) 0.21027(19) 0.1981(2) 0.0441(12) Uani d 1 . .
H H_2 1.4322 0.2184 0.2038 0.061(18) Uiso calc 1 . .
C CA_2 1.1683(12) 0.1390(2) 0.1812(3) 0.0475(14) Uani d 1 . .
H HA_2 0.9639 0.1345 0.1888 0.057 Uiso calc 1 . .
C CB_2 1.2362(13) 0.1198(2) 0.1052(3) 0.0553(15) Uani d 1 . .
H HB_2 1.4423 0.1219 0.0997 0.066 Uiso calc 1 . .
C CG1_2 1.1110(16) 0.1717(3) 0.0548(3) 0.0678(19) Uani d 1 . .
H HG11_2 1.1644 0.2195 0.0693 0.081 Uiso calc 1 . .
H HG12_2 0.9064 0.1683 0.0576 0.081 Uiso calc 1 . .
C CD1_2 1.1987(19) 0.1609(4) -0.0202(3) 0.082(2) Uani d 1 . .
H HD1_2 1.1096 0.1963 -0.0495 0.123 Uiso calc 1 . .
H HD2_2 1.4007 0.1654 -0.0239 0.123 Uiso calc 1 . .
H HD3_2 1.1423 0.1142 -0.0356 0.123 Uiso calc 1 . .
C CG2_2 1.146(2) 0.0455(3) 0.0892(4) 0.091(3) Uani d 1 . .
H HG21_2 1.2304 0.0133 0.1227 0.136 Uiso calc 1 . .
H HG22_2 0.9434 0.0422 0.0923 0.136 Uiso calc 1 . .
H HG23_2 1.2057 0.0329 0.0422 0.136 Uiso calc 1 . .
C C_2 1.3188(13) 0.0900(3) 0.2301(3) 0.0480(15) Uani d 1 . .
O O1_2 1.1714(9) 0.0352(2) 0.2488(2) 0.0617(12) Uani d 1 . .
H HH_2 1.2605 0.0118 0.2782 0.09(3) Uiso calc 1 . .
O O2_2 1.5537(9) 0.1002(2) 0.2501(2) 0.0686(13) Uani d 1 . .

loop_
_atom_site_aniso_label
_atom_site_aniso_U_11
_atom_site_aniso_U_22
_atom_site_aniso_U_33
_atom_site_aniso_U_12
_atom_site_aniso_U_13
_atom_site_aniso_U_23
C1 0.040(4) 0.037(3) 0.078(4) -0.006(3) -0.003(3) 0.007(3)
C2 0.055(4) 0.049(4) 0.093(4) -0.011(4) 0.013(4) 0.003(3)
C3 0.057(5) 0.038(4) 0.117(6) -0.002(3) 0.007(4) 0.000(3)
C4 0.049(4) 0.042(4) 0.150(7) -0.001(3) -0.017(5) 0.020(4)
C5 0.065(5) 0.057(4) 0.091(4) -0.013(4) -0.021(4) 0.014(4)
C6 0.052(4) 0.049(4) 0.088(5) -0.006(3) -0.007(3) 0.007(3)
C7 0.053(4) 0.036(3) 0.088(4) -0.010(3) 0.003(3) 0.007(3)
O1 0.046(2) 0.032(2) 0.082(2) -0.0052(19) -0.0079(19) 0.0105(19)
C8 0.039(4) 0.029(3) 0.067(3) -0.004(3) 0.003(3) -0.003(3)
O8 0.034(2) 0.035(2) 0.084(2) -0.0043(17) -0.004(2) -0.0015(17)
N_1 0.033(3) 0.026(2) 0.071(3) -0.003(2) -0.004(2) 0.001(2)
CA_1 0.037(3) 0.035(3) 0.070(3) 0.000(3) -0.003(3) -0.004(2)
CB_1 0.077(5) 0.042(3) 0.073(4) 0.005(3) -0.001(3) -0.009(3)
C_1 0.023(4) 0.034(3) 0.071(4) 0.000(2) 0.000(3) 0.003(3)
O_1 0.036(3) 0.035(2) 0.104(3) -0.0007(19) 0.000(2) 0.002(2)
N_2 0.023(3) 0.028(2) 0.081(3) 0.001(2) 0.002(2) -0.001(2)
CA_2 0.036(3) 0.030(3) 0.077(3) -0.003(3) 0.003(3) 0.000(3)
CB_2 0.055(4) 0.029(3) 0.082(4) -0.001(3) -0.001(3) -0.006(3)
CG1_2 0.068(5) 0.058(4) 0.078(4) -0.002(4) -0.001(4) -0.004(3)
CD1_2 0.096(6) 0.079(4) 0.071(4) -0.011(5) 0.006(4) -0.006(3)
CG2_2 0.135(8) 0.050(4) 0.088(4) -0.011(5) 0.000(5) -0.010(3)
C_2 0.039(4) 0.025(3) 0.079(4) -0.003(3) 0.011(3) 0.008(2)
O1_2 0.054(2) 0.038(2) 0.093(3) 0.000(2) -0.005(2) 0.014(2)
O2_2 0.042(3) 0.055(3) 0.109(3) -0.004(2) -0.008(2) 0.025(2)

loop_
_atom_type_symbol
_atom_type_description
_atom_type_scat_dispersion_real
_atom_type_scat_dispersion_imag
_atom_type_scat_source
C C 0.0070 0.0030 'International Tables Vol C Tables 4.2.6.8 and 6.1.1.4'
O O 0.0220 0.0120 'International Tables Vol C Tables 4.2.6.8 and 6.1.1.4'
N N 0.0130 0.0070 'International Tables Vol C Tables 4.2.6.8 and 6.1.1.4'
H H 0.0000 0.0000 'International Tables Vol C Tables 4.2.6.8 and 6.1.1.4'

loop_
_geom_angle_atom_site_label_1
_geom_angle_atom_site_label_2
_geom_angle_atom_site_label_3
_geom_angle_site_symmetry_1
_geom_angle_site_symmetry_3
_geom_angle
_geom_angle_publ_flag
C2 C1 C6 . . 119.1(6) ?
C2 C1 C7 . . 120.2(6) ?
C6 C1 C7 . . 120.7(6) ?
C1 C2 C3 . . 120.8(6) ?
C1 C2 H2 . . 119.6 ?
C3 C2 H2 . . 119.6 ?
C4 C3 C2 . . 119.5(6) ?
C4 C3 H3 . . 120.3 ?
C2 C3 H3 . . 120.3 ?
C3 C4 C5 . . 121.1(7) ?
C3 C4 H4 . . 119.4 ?
C5 C4 H4 . . 119.4 ?
C6 C5 C4 . . 119.0(7) ?
C6 C5 H5 . . 120.5 ?
C4 C5 H5 . . 120.5 ?
C5 C6 C1 . . 120.4(7) ?
C5 C6 H6 . . 119.8 ?
C1 C6 H6 . . 119.8 ?
O1 C7 C1 . . 105.9(5) ?
O1 C7 H71 . . 110.5 ?
C1 C7 H71 . . 110.5 ?
O1 C7 H72 . . 110.5 ?
C1 C7 H72 . . 110.5 ?
H71 C7 H72 . . 108.7 ?
C8 O1 C7 . . 116.5(4) ?
O8 C8 O1 . . 124.4(5) ?
O8 C8 N_1 . . 123.9(5) ?
O1 C8 N_1 . . 111.7(5) ?
C8 N_1 CA_1 . . 122.7(5) ?
C8 N_1 H_1 . . 118.7 ?
CA_1 N_1 H_1 . . 118.7 ?
N_1 CA_1 C_1 . . 108.9(4) ?
N_1 CA_1 CB_1 . . 111.2(4) ?
C_1 CA_1 CB_1 . . 110.4(5) ?
N_1 CA_1 HA_1 . . 108.8 ?
C_1 CA_1 HA_1 . . 108.8 ?
CB_1 CA_1 HA_1 . . 108.8 ?
CA_1 CB_1 HB1_1 . . 109.5 ?
CA_1 CB_1 HB2_1 . . 109.5 ?
HB1_1 CB_1 HB2_1 . . 109.5 ?
CA_1 CB_1 HB3_1 . . 109.5 ?
HB1_1 CB_1 HB3_1 . . 109.5 ?
HB2_1 CB_1 HB3_1 . . 109.5 ?
O_1 C_1 N_2 . . 123.8(5) ?
O_1 C_1 CA_1 . . 119.0(5) ?
N_2 C_1 CA_1 . . 117.1(5) ?
C_1 N_2 CA_2 . . 124.1(4) ?
C_1 N_2 H_2 . . 117.9 ?
CA_2 N_2 H_2 . . 117.9 ?
N_2 CA_2 C_2 . . 107.6(5) ?
N_2 CA_2 CB_2 . . 112.0(4) ?
C_2 CA_2 CB_2 . . 110.0(4) ?
N_2 CA_2 HA_2 . . 109.1 ?
C_2 CA_2 HA_2 . . 109.1 ?
CB_2 CA_2 HA_2 . . 109.1 ?
CG1_2 CB_2 CG2_2 . . 111.6(5) ?
CG1_2 CB_2 CA_2 . . 111.6(5) ?
CG2_2 CB_2 CA_2 . . 110.8(5) ?
CG1_2 CB_2 HB_2 . . 107.5 ?
CG2_2 CB_2 HB_2 . . 107.5 ?
CA_2 CB_2 HB_2 . . 107.5 ?
CB_2 CG1_2 CD1_2 . . 114.3(6) ?
CB_2 CG1_2 HG11_2 . . 108.7 ?
CD1_2 CG1_2 HG11_2 . . 108.7 ?
CB_2 CG1_2 HG12_2 . . 108.7 ?
CD1_2 CG1_2 HG12_2 . . 108.7 ?
HG11_2 CG1_2 HG12_2 . . 107.6 ?
CG1_2 CD1_2 HD1_2 . . 109.5 ?
CG1_2 CD1_2 HD2_2 . . 109.5 ?
HD1_2 CD1_2 HD2_2 . . 109.5 ?
CG1_2 CD1_2 HD3_2 . . 109.5 ?
HD1_2 CD1_2 HD3_2 . . 109.5 ?
HD2_2 CD1_2 HD3_2 . . 109.5 ?
CB_2 CG2_2 HG21_2 . . 109.5 ?
CB_2 CG2_2 HG22_2 . . 109.5 ?
HG21_2 CG2_2 HG22_2 . . 109.5 ?
CB_2 CG2_2 HG23_2 . . 109.5 ?
HG21_2 CG2_2 HG23_2 . . 109.5 ?
HG22_2 CG2_2 HG23_2 . . 109.5 ?
O2_2 C_2 O1_2 . . 123.0(5) ?
O2_2 C_2 CA_2 . . 123.1(5) ?
O1_2 C_2 CA_2 . . 113.9(5) ?
C_2 O1_2 HH_2 . . 109.5 ?

loop_
_geom_bond_atom_site_label_1
_geom_bond_atom_site_label_2
_geom_bond_site_symmetry_2
_geom_bond_distance
_geom_bond_publ_flag
C1 C2 . 1.376(8) ?
C1 C6 . 1.386(9) ?
C1 C7 . 1.495(8) ?
C2 C3 . 1.377(10) ?
C2 H2 . 0.9500 ?
C3 C4 . 1.360(10) ?
C3 H3 . 0.9500 ?
C4 C5 . 1.384(10) ?
C4 H4 . 0.9500 ?
C5 C6 . 1.379(9) ?
C5 H5 . 0.9500 ?
C6 H6 . 0.9500 ?
C7 O1 . 1.471(6) ?
C7 H71 . 0.9900 ?
C7 H72 . 0.9900 ?
O1 C8 . 1.331(7) ?
C8 O8 . 1.228(7) ?
C8 N_1 . 1.335(6) ?
N_1 CA_1 . 1.433(7) ?
N_1 H_1 . 0.8800 ?
CA_1 C_1 . 1.520(7) ?
CA_1 CB_1 . 1.525(8) ?
CA_1 HA_1 . 1.0000 ?
CB_1 HB1_1 . 0.9800 ?
CB_1 HB2_1 . 0.9800 ?
CB_1 HB3_1 . 0.9800 ?
C_1 O_1 . 1.235(7) ?
C_1 N_2 . 1.319(6) ?
N_2 CA_2 . 1.460(6) ?
N_2 H_2 . 0.8800 ?
CA_2 C_2 . 1.515(8) ?
CA_2 CB_2 . 1.545(8) ?
CA_2 HA_2 . 1.0000 ?
CB_2 CG2_2 . 1.514(9) ?
CB_2 CG1_2 . 1.518(8) ?
CB_2 HB_2 . 1.0000 ?
CG1_2 CD1_2 . 1.521(9) ?
CG1_2 HG11_2 . 0.9900 ?
CG1_2 HG12_2 . 0.9900 ?
CD1_2 HD1_2 . 0.9800 ?
CD1_2 HD2_2 . 0.9800 ?
CD1_2 HD3_2 . 0.9800 ?
CG2_2 HG21_2 . 0.9800 ?
CG2_2 HG22_2 . 0.9800 ?
CG2_2 HG23_2 . 0.9800 ?
C_2 O2_2 . 1.212(7) ?
C_2 O1_2 . 1.316(6) ?
O1_2 HH_2 . 0.8400 ?

_cod_database_fobs_code 2312134
